data_4087259
loop_
_publ_author_name
'Benjamin, Helen'
'Liang, Jie'
'Liu, Yu'
'Geng, Yun'
'Liu, Xingman'
'Zhu, Dongxia'
'Batsanov, Andrei S.'
'Bryce, Martin R.'

_publ_section_title
;
 Color Tuning of Efficient Electroluminescence in the Blue and Green
 Regions Using Heteroleptic Iridium Complexes with 2-Phenoxyoxazole
 Ancillary Ligands
;
_journal_name_full Organometallics
_journal_paper_doi 10.1021/acs.organomet.7b00161
_journal_year 2017
_chemical_formula_moiety 'C32 H24 Ir N3 O4 S, 2(C4 H8 O)'
_chemical_formula_sum 'C40 H40 Ir N3 O6 S'
_chemical_formula_weight 883.01
_space_group_crystal_system monoclinic
_space_group_IT_number 14
_space_group_name_Hall '-P 2yn'
_space_group_name_H-M_alt 'P 1 21/n 1'
_symmetry_space_group_name_Hall '-P 2yn'
_symmetry_space_group_name_H-M 'P 1 21/n 1'
_atom_sites_solution_hydrogens geom
_atom_sites_solution_primary heavy
_audit_creation_date 2015-04-08
_audit_creation_method
;
Olex2 1.2-beta
(compiled 2015.01.26 svn.r3150 for OlexSys, GUI svn.r4998)
;
_cell_angle_alpha 90
_cell_angle_beta 96.4729(12)
_cell_angle_gamma 90
_cell_formula_units_Z 4
_cell_length_a 12.8946(5)
_cell_length_b 16.5103(7)
_cell_length_c 16.7577(7)
_cell_measurement_reflns_used 9801
_cell_measurement_temperature 120
_cell_measurement_theta_max 35.42
_cell_measurement_theta_min 2.26
_cell_volume 3544.9(3)
_computing_cell_refinement 'APEX2 v.2013.4_1 (Bruker, 2013)'
_computing_data_collection 'APEX2 v.2013.4_1 (Bruker, 2013)'
_computing_data_reduction 'SAINT v8.34A (Bruker, 2013)'
_computing_molecular_graphics 'Olex2 (Dolomanov et al., 2009)'
_computing_publication_material 'Olex2 (Dolomanov et al., 2009)'
_computing_structure_refinement 'SHELXL 2014/7 multi-CPU version (Sheldrick, 2008)'
_computing_structure_solution 'SHELXS 2013/1 (Sheldrick, 2008)'
_diffrn_ambient_temperature 120
_diffrn_detector_type 'Bruker PHOTON 100 CMOS'
_diffrn_measured_fraction_theta_full 0.999
_diffrn_measured_fraction_theta_max 0.944
_diffrn_measurement_device '3-circle area detector diffractometer'
_diffrn_measurement_device_type 'Bruker D8 Venture'
_diffrn_measurement_method '\f and \w scans'
_diffrn_radiation_monochromator 'focusing mirrors'
_diffrn_radiation_probe x-ray
_diffrn_radiation_type MoK\a
_diffrn_radiation_wavelength 0.71073
_diffrn_reflns_av_R_equivalents 0.0270
_diffrn_reflns_av_unetI/netI 0.0198
_diffrn_reflns_Laue_measured_fraction_full 0.999
_diffrn_reflns_Laue_measured_fraction_max 0.944
_diffrn_reflns_limit_h_max 20
_diffrn_reflns_limit_h_min -21
_diffrn_reflns_limit_k_max 25
_diffrn_reflns_limit_k_min -26
_diffrn_reflns_limit_l_max 27
_diffrn_reflns_limit_l_min -26
_diffrn_reflns_number 96252
_diffrn_reflns_point_group_measured_fraction_full 0.999
_diffrn_reflns_point_group_measured_fraction_max 0.944
_diffrn_reflns_theta_full 25.242
_diffrn_reflns_theta_max 35.607
_diffrn_reflns_theta_min 2.260
_diffrn_source 'I\mS microsource'
_diffrn_standards_number 0
_exptl_absorpt_coefficient_mu 3.878
_exptl_absorpt_correction_T_max 0.6974
_exptl_absorpt_correction_T_min 0.5679
_exptl_absorpt_correction_type integration
_exptl_absorpt_process_details
;
SADABS-2014/4 (Bruker,2014/4) was used for absorption correction.
wR2(int) was 0.0580 before and 0.0383 after correction.
The Ratio of minimum to maximum transmission is 0.5622.
The \l/2 correction factor is 0.00150.
;
_exptl_crystal_colour yellow
_exptl_crystal_density_diffrn 1.655
_exptl_crystal_density_method 'not measured'
_exptl_crystal_description 'irregular block'
_exptl_crystal_F_000 1768
_exptl_crystal_size_max 0.219
_exptl_crystal_size_mid 0.211
_exptl_crystal_size_min 0.196
_refine_diff_density_max 0.653
_refine_diff_density_min -0.639
_refine_diff_density_rms 0.091
_refine_ls_extinction_coef 0.00049(3)
_refine_ls_extinction_expression Fc^*^=kFc[1+0.001xFc^2^\l^3^/sin(2\q)]^-1/4^
_refine_ls_extinction_method 'SHELXL-2014/7 (Sheldrick 2014'
_refine_ls_goodness_of_fit_ref 1.036
_refine_ls_hydrogen_treatment constr
_refine_ls_matrix_type full
_refine_ls_number_parameters 467
_refine_ls_number_reflns 15430
_refine_ls_number_restraints 12
_refine_ls_restrained_S_all 1.039
_refine_ls_R_factor_all 0.0241
_refine_ls_R_factor_gt 0.0177
_refine_ls_shift/su_max 0.010
_refine_ls_shift/su_mean 0.000
_refine_ls_structure_factor_coef Fsqd
_refine_ls_weighting_details 'w=1/[\s^2^(Fo^2^)+(0.0120P)^2^+2.3520P] where P=(Fo^2^+2Fc^2^)/3'
_refine_ls_weighting_scheme calc
_refine_ls_wR_factor_gt 0.0351
_refine_ls_wR_factor_ref 0.0366
_reflns_Friedel_coverage 0.000
_reflns_number_gt 13645
_reflns_number_total 15430
_reflns_threshold_expression 'I > 2\s(I)'
_cod_data_source_file om7b00161_si_002.cif
_cod_data_source_block 4
_cod_depositor_comments
;
The following automatic conversions were performed:

'_diffrn_radiation_probe' value 'X-ray' changed to 'x-ray' according
to
/home/data/users/saulius/crontab/automatic-downloads/rss-feeds/ACS/lib/dictionaries/cif_core.dic
dictionary named 'cif_core.dic' version 2.4.2 from 2011-04-26.

Automatic conversion script
Id: cif_fix_values 4973 2017-02-22 13:04:09Z antanas 
;
_cod_database_code 4087259
_shelx_space_group_comment
;
The symmetry employed for this shelxl refinement is uniquely defined
by the following loop, which should always be used as a source of
symmetry information in preference to the above space-group names.
They are only intended as comments.
;
_computing.bruker_data_scaling 'SADABS V2012/1 (Bruker AXS Inc.)'

_olex2_refinement_description
;
1. Fixed Uiso
 At 1.2 times of:
  All C(H) groups, All C(H,H) groups, All C(H,H,H,H) groups
 At 1.5 times of:
  All C(H,H,H) groups
2. Restrained distances
 C39B-C38 \\sim C39A-C38 \\sim C40B-C39B \\sim C40A-C39A
 with sigma of 0.02
 O6A-C37 \\sim O6B-C37 \\sim O6A-C40A \\sim O6B-C40B
 with sigma of 0.02
3. Uiso/Uaniso restraints and constraints
Uanis(O6B) = Uanis(O6A)
Uanis(C40B) = Uanis(C40A)
4. Others
 Fixed Sof: H37C(0.5) H37D(0.5) H37A(0.5) H37B(0.5) H38C(0.5) H38D(0.5)
 H38A(0.5) H38B(0.5) O6A(0.5) C39A(0.5) H39A(0.5) H39B(0.5) C40A(0.5) H40A(0.5)
 H40B(0.5) O6B(0.5) C39B(0.5) H39C(0.5) H39D(0.5) C40B(0.5) H40C(0.5) H40D(0.5)
5.a Secondary CH2 refined with riding coordinates:
 C33(H33A,H33B), C34(H34A,H34B), C35(H35A,H35B), C36(H36A,H36B), C37(H37C,
 H37D), C37(H37A,H37B), C38(H38C,H38D), C38(H38A,H38B), C39A(H39A,H39B),
 C40A(H40A,H40B), C39B(H39C,H39D), C40B(H40C,H40D)
5.b Aromatic/amide H refined with riding coordinates:
 C5(H5), C6(H6), C8(H8), C9(H9), C10(H10), C12(H12), C13(H13), C14(H14),
 C15(H15), C18(H18), C19(H19), C20(H20), C21(H21), C23(H23), C24(H24), C25(H25),
  C26(H26), C29(H29), C30(H30), C31(H31), C32(H32)
5.c Idealised Me refined as rotating group:
 C1(H1A,H1B,H1C)
;
_shelx_shelxl_version_number 2014/7
_olex2_submission_special_instructions 'No special instructions were received'

loop_
_space_group_symop_operation_xyz
'x, y, z'
'-x+1/2, y+1/2, -z+1/2'
'-x, -y, -z'
'x-1/2, -y-1/2, z-1/2'

loop_
_atom_site_label
_atom_site_type_symbol
_atom_site_fract_x
_atom_site_fract_y
_atom_site_fract_z
_atom_site_U_iso_or_equiv
_atom_site_adp_type
_atom_site_occupancy
_atom_site_site_symmetry_order
_atom_site_calc_flag
_atom_site_refinement_flags_posn
_atom_site_refinement_flags_occupancy
_atom_site_disorder_assembly
_atom_site_disorder_group
Ir Ir 0.27566(2) 0.52983(2) 0.36376(2) 0.00921(1) Uani 1 1 d . . . .
S S 0.32700(2) 0.87903(2) 0.65061(2) 0.01537(5) Uani 1 1 d . . . .
O1 O 0.29930(7) 0.56427(5) 0.48792(5) 0.01344(15) Uani 1 1 d . . . .
O2 O 0.22439(8) 0.78589(5) 0.35822(5) 0.01720(17) Uani 1 1 d . . . .
O3 O 0.24046(8) 0.93046(6) 0.62128(6) 0.0225(2) Uani 1 1 d . . . .
O4 O 0.34544(8) 0.86357(6) 0.73582(6) 0.0230(2) Uani 1 1 d . . . .
N1 N 0.24277(8) 0.65468(6) 0.33847(6) 0.01188(17) Uani 1 1 d . . . .
N2 N 0.42622(8) 0.55087(6) 0.34419(6) 0.01167(17) Uani 1 1 d . . . .
N3 N 0.12642(8) 0.49888(6) 0.38075(6) 0.01212(17) Uani 1 1 d . . . .
C1 C 0.44101(12) 0.92277(10) 0.62015(10) 0.0274(3) Uani 1 1 d . . . .
H1A H 0.5018 0.8904 0.6409 0.041 Uiso 1 1 calc GR . . .
H1B H 0.4489 0.9781 0.6413 0.041 Uiso 1 1 calc GR . . .
H1C H 0.4356 0.9242 0.5614 0.041 Uiso 1 1 calc GR . . .
C2 C 0.24848(9) 0.71283(7) 0.39212(7) 0.01218(19) Uani 1 1 d . . . .
C3 C 0.27890(9) 0.71010(7) 0.47791(7) 0.01165(19) Uani 1 1 d . . . .
C4 C 0.30249(9) 0.63545(7) 0.51971(7) 0.01107(18) Uani 1 1 d . . . .
C5 C 0.33133(9) 0.64113(7) 0.60450(7) 0.0137(2) Uani 1 1 d . . . .
H5 H 0.3458 0.5928 0.6344 0.016 Uiso 1 1 calc R . . .
C6 C 0.33883(10) 0.71393(8) 0.64415(7) 0.0148(2) Uani 1 1 d . . . .
H6 H 0.3599 0.7156 0.7003 0.018 Uiso 1 1 calc R . . .
C7 C 0.31518(9) 0.78588(7) 0.60136(7) 0.0135(2) Uani 1 1 d . . . .
C8 C 0.28516(9) 0.78354(7) 0.51958(7) 0.0133(2) Uani 1 1 d . . . .
H8 H 0.2686 0.8326 0.4913 0.016 Uiso 1 1 calc R . . .
C9 C 0.20349(11) 0.77147(8) 0.27701(7) 0.0189(2) Uani 1 1 d . . . .
H9 H 0.1847 0.8111 0.2369 0.023 Uiso 1 1 calc R . . .
C10 C 0.21423(10) 0.69197(8) 0.26443(7) 0.0158(2) Uani 1 1 d . . . .
H10 H 0.2042 0.6655 0.2138 0.019 Uiso 1 1 calc R . . .
C11 C 0.26472(9) 0.50476(7) 0.24700(7) 0.01159(19) Uani 1 1 d . . . .
C12 C 0.17634(10) 0.48106(7) 0.19593(7) 0.0142(2) Uani 1 1 d . . . .
H12 H 0.1145 0.4665 0.2184 0.017 Uiso 1 1 calc R . . .
C13 C 0.17736(10) 0.47842(8) 0.11294(7) 0.0168(2) Uani 1 1 d . . . .
H13 H 0.1160 0.4630 0.0797 0.020 Uiso 1 1 calc R . . .
C14 C 0.26720(11) 0.49808(8) 0.07807(7) 0.0182(2) Uani 1 1 d . . . .
H14 H 0.2670 0.4971 0.0214 0.022 Uiso 1 1 calc R . . .
C15 C 0.35675(10) 0.51904(8) 0.12725(7) 0.0170(2) Uani 1 1 d . . . .
H15 H 0.4188 0.5316 0.1042 0.020 Uiso 1 1 calc R . . .
C16 C 0.35636(9) 0.52179(7) 0.21051(7) 0.01281(19) Uani 1 1 d . . . .
C17 C 0.44750(9) 0.54419(7) 0.26645(7) 0.0129(2) Uani 1 1 d . . . .
C18 C 0.54882(10) 0.55656(8) 0.24744(8) 0.0171(2) Uani 1 1 d . . . .
H18 H 0.5637 0.5515 0.1934 0.020 Uiso 1 1 calc R . . .
C19 C 0.62766(10) 0.57621(8) 0.30739(8) 0.0187(2) Uani 1 1 d . . . .
H19 H 0.6967 0.5852 0.2948 0.022 Uiso 1 1 calc R . . .
C20 C 0.60473(10) 0.58271(8) 0.38631(8) 0.0172(2) Uani 1 1 d . . . .
H20 H 0.6577 0.5960 0.4283 0.021 Uiso 1 1 calc R . . .
C21 C 0.50352(9) 0.56953(7) 0.40227(7) 0.0145(2) Uani 1 1 d . . . .
H21 H 0.4877 0.5737 0.4561 0.017 Uiso 1 1 calc R . . .
C22 C 0.29874(9) 0.41410(7) 0.39636(7) 0.01229(19) Uani 1 1 d . . . .
C23 C 0.39162(10) 0.36918(7) 0.40235(7) 0.0146(2) Uani 1 1 d . . . .
H23 H 0.4530 0.3936 0.3869 0.018 Uiso 1 1 calc R . . .
C24 C 0.39606(11) 0.28971(8) 0.43044(8) 0.0196(2) Uani 1 1 d . . . .
H24 H 0.4602 0.2609 0.4343 0.024 Uiso 1 1 calc R . . .
C25 C 0.30717(12) 0.25215(8) 0.45284(9) 0.0240(3) Uani 1 1 d . . . .
H25 H 0.3104 0.1978 0.4716 0.029 Uiso 1 1 calc R . . .
C26 C 0.21379(11) 0.29467(8) 0.44751(9) 0.0215(3) Uani 1 1 d . . . .
H26 H 0.1528 0.2695 0.4628 0.026 Uiso 1 1 calc R . . .
C27 C 0.20943(10) 0.37468(7) 0.41966(7) 0.0139(2) Uani 1 1 d . . . .
C28 C 0.11378(9) 0.42321(7) 0.41098(7) 0.0139(2) Uani 1 1 d . . . .
C29 C 0.01596(10) 0.39817(9) 0.42964(8) 0.0199(2) Uani 1 1 d . . . .
H29 H 0.0076 0.3458 0.4516 0.024 Uiso 1 1 calc R . . .
C30 C -0.06878(11) 0.44973(10) 0.41608(9) 0.0231(3) Uani 1 1 d . . . .
H30 H -0.1354 0.4334 0.4293 0.028 Uiso 1 1 calc R . . .
C31 C -0.05553(10) 0.52553(9) 0.38301(8) 0.0213(3) Uani 1 1 d . . . .
H31 H -0.1131 0.5613 0.3719 0.026 Uiso 1 1 calc R . . .
C32 C 0.04307(10) 0.54798(8) 0.36657(8) 0.0169(2) Uani 1 1 d . . . .
H32 H 0.0524 0.6001 0.3444 0.020 Uiso 1 1 calc R . . .
O5 O 0.01214(10) 0.76497(7) 0.45490(7) 0.0316(2) Uani 1 1 d . . . .
C33 C 0.01210(13) 0.84348(10) 0.49192(10) 0.0310(3) Uani 1 1 d . . . .
H33A H 0.0812 0.8697 0.4921 0.037 Uiso 1 1 calc R . . .
H33B H -0.0045 0.8389 0.5480 0.037 Uiso 1 1 calc R . . .
C34 C -0.07069(12) 0.89193(9) 0.44213(9) 0.0249(3) Uani 1 1 d . . . .
H34A H -0.0554 0.9507 0.4452 0.030 Uiso 1 1 calc R . . .
H34B H -0.1408 0.8820 0.4589 0.030 Uiso 1 1 calc R . . .
C35 C -0.06174(13) 0.85853(10) 0.35851(9) 0.0270(3) Uani 1 1 d . . . .
H35A H -0.1266 0.8676 0.3221 0.032 Uiso 1 1 calc R . . .
H35B H -0.0022 0.8829 0.3347 0.032 Uiso 1 1 calc R . . .
C36 C -0.04391(14) 0.76931(10) 0.37617(10) 0.0296(3) Uani 1 1 d . . . .
H36A H -0.1114 0.7404 0.3746 0.036 Uiso 1 1 calc R . . .
H36B H -0.0027 0.7446 0.3361 0.036 Uiso 1 1 calc R . . .
C37 C 0.49289(14) 0.80594(10) 0.35943(12) 0.0357(4) Uani 1 1 d D . . .
H37C H 0.4216 0.8232 0.3685 0.043 Uiso 0.5 1 calc R P A 2
H37D H 0.5162 0.7618 0.3973 0.043 Uiso 0.5 1 calc R P A 2
H37A H 0.4196 0.8179 0.3675 0.043 Uiso 0.5 1 calc R P B 1
H37B H 0.5173 0.7607 0.3955 0.043 Uiso 0.5 1 calc R P B 1
C38 C 0.49831(16) 0.78132(12) 0.27384(13) 0.0423(4) Uani 1 1 d D . . .
H38C H 0.4774 0.7238 0.2666 0.051 Uiso 0.5 1 calc R P C 2
H38D H 0.4491 0.8146 0.2379 0.051 Uiso 0.5 1 calc R P C 2
H38A H 0.4494 0.8124 0.2356 0.051 Uiso 0.5 1 calc R P D 1
H38B H 0.4874 0.7225 0.2652 0.051 Uiso 0.5 1 calc R P D 1
O6A O 0.5557(18) 0.8757(13) 0.3795(19) 0.0495(17) Uani 0.5 1 d D P E 1
C39A C 0.6170(4) 0.8076(3) 0.2713(3) 0.0432(11) Uiso 0.5 1 d D P E 1
H39A H 0.6617 0.7591 0.2688 0.052 Uiso 0.5 1 calc R P E 1
H39B H 0.6237 0.8415 0.2234 0.052 Uiso 0.5 1 calc R P E 1
C40A C 0.6490(4) 0.8541(4) 0.3455(3) 0.0543(10) Uani 0.5 1 d D P E 1
H40A H 0.6949 0.8208 0.3838 0.065 Uiso 0.5 1 calc R P E 1
H40B H 0.6877 0.9034 0.3328 0.065 Uiso 0.5 1 calc R P E 1
O6B O 0.5645(18) 0.8726(13) 0.3660(19) 0.0495(17) Uani 0.5 1 d D P E 2
C39B C 0.6051(3) 0.7921(3) 0.2521(3) 0.0373(9) Uiso 0.5 1 d D P E 2
H39C H 0.6059 0.8033 0.1942 0.045 Uiso 0.5 1 calc R P E 2
H39D H 0.6504 0.7451 0.2680 0.045 Uiso 0.5 1 calc R P E 2
C40B C 0.6347(4) 0.8679(3) 0.3048(4) 0.0543(10) Uani 0.5 1 d D P E 2
H40C H 0.7077 0.8634 0.3299 0.065 Uiso 0.5 1 calc R P E 2
H40D H 0.6285 0.9174 0.2712 0.065 Uiso 0.5 1 calc R P E 2

loop_
_atom_site_aniso_label
_atom_site_aniso_U_11
_atom_site_aniso_U_22
_atom_site_aniso_U_33
_atom_site_aniso_U_23
_atom_site_aniso_U_13
_atom_site_aniso_U_12
Ir 0.00996(2) 0.01002(2) 0.00770(2) 0.00001(1) 0.00126(1) -0.00118(1)
S 0.01715(13) 0.01551(12) 0.01333(12) -0.00440(10) 0.00120(10) -0.00016(10)
O1 0.0189(4) 0.0114(4) 0.0100(3) 0.0003(3) 0.0014(3) -0.0008(3)
O2 0.0261(5) 0.0123(4) 0.0123(4) 0.0020(3) -0.0020(3) 0.0003(3)
O3 0.0242(5) 0.0201(5) 0.0225(5) -0.0039(4) -0.0003(4) 0.0060(4)
O4 0.0308(5) 0.0249(5) 0.0127(4) -0.0060(4) -0.0002(4) 0.0026(4)
N1 0.0136(4) 0.0138(4) 0.0081(4) 0.0010(3) 0.0005(3) -0.0006(3)
N2 0.0124(4) 0.0118(4) 0.0108(4) 0.0005(3) 0.0013(3) -0.0015(3)
N3 0.0122(4) 0.0143(4) 0.0099(4) 0.0009(3) 0.0018(3) -0.0010(3)
C1 0.0244(7) 0.0256(7) 0.0329(8) -0.0068(6) 0.0060(6) -0.0102(6)
C2 0.0140(5) 0.0108(4) 0.0115(4) 0.0019(4) 0.0006(4) -0.0007(4)
C3 0.0127(5) 0.0126(5) 0.0096(4) 0.0000(4) 0.0011(4) -0.0006(4)
C4 0.0106(4) 0.0131(5) 0.0097(4) 0.0007(4) 0.0020(3) -0.0012(4)
C5 0.0161(5) 0.0151(5) 0.0098(4) 0.0013(4) 0.0006(4) -0.0006(4)
C6 0.0165(5) 0.0181(5) 0.0098(4) -0.0011(4) 0.0011(4) -0.0005(4)
C7 0.0142(5) 0.0137(5) 0.0126(5) -0.0025(4) 0.0018(4) -0.0008(4)
C8 0.0141(5) 0.0133(5) 0.0125(5) 0.0001(4) 0.0009(4) -0.0002(4)
C9 0.0275(6) 0.0169(5) 0.0113(5) 0.0041(4) -0.0019(4) -0.0001(5)
C10 0.0207(6) 0.0169(5) 0.0092(4) 0.0024(4) -0.0010(4) -0.0009(4)
C11 0.0133(5) 0.0107(4) 0.0107(4) -0.0003(4) 0.0013(4) 0.0002(4)
C12 0.0137(5) 0.0164(5) 0.0123(5) -0.0022(4) 0.0001(4) -0.0008(4)
C13 0.0188(5) 0.0183(5) 0.0125(5) -0.0033(4) -0.0022(4) -0.0003(4)
C14 0.0224(6) 0.0218(6) 0.0100(5) -0.0023(4) 0.0007(4) 0.0002(5)
C15 0.0186(5) 0.0216(6) 0.0113(5) -0.0009(4) 0.0036(4) -0.0007(4)
C16 0.0141(5) 0.0139(5) 0.0105(4) -0.0004(4) 0.0020(4) -0.0008(4)
C17 0.0134(5) 0.0141(5) 0.0115(4) 0.0007(4) 0.0026(4) -0.0008(4)
C18 0.0152(5) 0.0213(6) 0.0154(5) 0.0011(4) 0.0044(4) -0.0021(4)
C19 0.0125(5) 0.0225(6) 0.0214(6) 0.0034(5) 0.0029(4) -0.0032(4)
C20 0.0132(5) 0.0193(6) 0.0184(5) 0.0015(4) -0.0018(4) -0.0029(4)
C21 0.0144(5) 0.0162(5) 0.0125(5) 0.0006(4) -0.0004(4) -0.0022(4)
C22 0.0140(5) 0.0118(5) 0.0108(4) -0.0011(4) 0.0000(4) -0.0012(4)
C23 0.0150(5) 0.0145(5) 0.0141(5) -0.0013(4) 0.0007(4) 0.0007(4)
C24 0.0219(6) 0.0157(5) 0.0205(6) 0.0002(4) -0.0009(5) 0.0047(5)
C25 0.0284(7) 0.0137(5) 0.0293(7) 0.0052(5) 0.0010(6) 0.0008(5)
C26 0.0214(6) 0.0165(6) 0.0264(6) 0.0056(5) 0.0017(5) -0.0043(5)
C27 0.0153(5) 0.0133(5) 0.0131(5) 0.0009(4) 0.0011(4) -0.0023(4)
C28 0.0137(5) 0.0158(5) 0.0119(5) 0.0014(4) 0.0009(4) -0.0033(4)
C29 0.0168(6) 0.0230(6) 0.0201(6) 0.0048(5) 0.0031(4) -0.0066(5)
C30 0.0130(5) 0.0354(7) 0.0212(6) 0.0056(5) 0.0035(5) -0.0039(5)
C31 0.0127(5) 0.0311(7) 0.0203(6) 0.0055(5) 0.0035(4) 0.0025(5)
C32 0.0129(5) 0.0213(6) 0.0167(5) 0.0046(4) 0.0026(4) 0.0021(4)
O5 0.0338(6) 0.0234(5) 0.0374(6) 0.0076(5) 0.0025(5) 0.0009(5)
C33 0.0316(8) 0.0300(8) 0.0299(8) 0.0020(6) -0.0031(6) -0.0059(6)
C34 0.0256(7) 0.0241(7) 0.0253(7) -0.0035(5) 0.0049(5) -0.0006(5)
C35 0.0314(8) 0.0272(7) 0.0223(6) -0.0017(5) 0.0031(6) 0.0035(6)
C36 0.0328(8) 0.0240(7) 0.0326(8) -0.0046(6) 0.0063(6) -0.0017(6)
C37 0.0294(8) 0.0231(7) 0.0545(11) 0.0067(7) 0.0050(8) -0.0002(6)
C38 0.0380(10) 0.0352(9) 0.0527(12) 0.0065(8) 0.0014(9) 0.0053(8)
O6A 0.030(3) 0.0299(14) 0.088(8) -0.015(2) 0.0058(17) -0.002(2)
C40A 0.0311(16) 0.054(2) 0.080(4) 0.015(2) 0.014(2) -0.0093(14)
O6B 0.030(3) 0.0299(14) 0.088(8) -0.015(2) 0.0058(17) -0.002(2)
C40B 0.0311(16) 0.054(2) 0.080(4) 0.015(2) 0.014(2) -0.0093(14)

loop_
_atom_type_symbol
_atom_type_description
_atom_type_scat_dispersion_real
_atom_type_scat_dispersion_imag
_atom_type_scat_source
C C 0.0033 0.0016 'International Tables Vol C Tables 4.2.6.8 and 6.1.1.4'
H H 0.0000 0.0000 'International Tables Vol C Tables 4.2.6.8 and 6.1.1.4'
Ir Ir -1.4442 7.9887 'International Tables Vol C Tables 4.2.6.8 and 6.1.1.4'
N N 0.0061 0.0033 'International Tables Vol C Tables 4.2.6.8 and 6.1.1.4'
O O 0.0106 0.0060 'International Tables Vol C Tables 4.2.6.8 and 6.1.1.4'
S S 0.1246 0.1234 'International Tables Vol C Tables 4.2.6.8 and 6.1.1.4'

loop_
_exptl_crystal_face_index_h
_exptl_crystal_face_index_k
_exptl_crystal_face_index_l
_exptl_crystal_face_perp_dist
0.00 -1.00 -1.00 0.0890
0.00 1.00 1.00 0.0470
2.00 0.00 -1.00 0.1150
-2.00 1.00 2.00 0.0590
-1.00 -2.00 1.00 0.0840
-2.00 2.00 -1.00 0.0760
2.00 -2.00 1.00 0.1260
1.00 2.00 -1.00 0.1160
-1.00 2.00 1.00 0.0390
-1.00 0.00 -1.00 0.0810
2.00 1.00 -2.00 0.1110
0.00 -1.00 2.00 0.0560
0.00 1.00 -2.00 0.1230
1.00 0.00 0.00 0.1230
1.00 0.00 -2.00 0.1040
0.00 0.00 1.00 0.0360
1.00 0.00 -1.00 0.0970

loop_
_geom_angle_atom_site_label_1
_geom_angle_atom_site_label_2
_geom_angle_atom_site_label_3
_geom_angle
N1 Ir O1 86.56(3)
N2 Ir O1 94.43(4)
N2 Ir N1 88.57(4)
N2 Ir N3 175.21(4)
N3 Ir O1 87.95(4)
N3 Ir N1 95.73(4)
C11 Ir O1 174.64(4)
C11 Ir N1 90.86(4)
C11 Ir N2 80.80(4)
C11 Ir N3 96.98(4)
C11 Ir C22 93.54(5)
C22 Ir O1 89.31(4)
C22 Ir N1 174.57(4)
C22 Ir N2 95.27(4)
C22 Ir N3 80.59(4)
O3 S C1 107.34(7)
O3 S C7 109.55(6)
O4 S O3 118.40(6)
O4 S C1 107.99(7)
O4 S C7 107.94(6)
C7 S C1 104.79(7)
C4 O1 Ir 129.56(7)
C2 O2 C9 105.69(9)
C2 N1 Ir 125.13(8)
C2 N1 C10 105.96(10)
C10 N1 Ir 128.89(8)
C17 N2 Ir 115.97(8)
C21 N2 Ir 124.32(8)
C21 N2 C17 119.70(10)
C28 N3 Ir 115.76(8)
C32 N3 Ir 124.83(9)
C32 N3 C28 119.38(11)
O2 C2 C3 117.89(10)
N1 C2 O2 111.84(10)
N1 C2 C3 130.24(10)
C4 C3 C2 122.06(10)
C8 C3 C2 117.61(10)
C8 C3 C4 120.33(10)
O1 C4 C3 125.94(10)
O1 C4 C5 117.57(10)
C5 C4 C3 116.48(10)
C6 C5 C4 122.34(11)
C5 C6 C7 119.66(11)
C6 C7 S 120.15(9)
C8 C7 S 119.59(9)
C8 C7 C6 120.23(11)
C7 C8 C3 120.93(11)
C10 C9 O2 108.21(10)
C9 C10 N1 108.29(11)
C12 C11 Ir 128.40(9)
C12 C11 C16 116.85(10)
C16 C11 Ir 114.37(8)
C13 C12 C11 121.31(11)
C12 C13 C14 120.88(11)
C15 C14 C13 119.05(11)
C14 C15 C16 120.40(12)
C11 C16 C17 114.90(10)
C15 C16 C11 121.41(11)
C15 C16 C17 123.67(11)
N2 C17 C16 113.43(10)
N2 C17 C18 120.03(11)
C18 C17 C16 126.52(11)
C19 C18 C17 119.91(12)
C18 C19 C20 119.36(12)
C21 C20 C19 118.65(11)
N2 C21 C20 122.35(11)
C23 C22 Ir 128.62(9)
C23 C22 C27 116.86(11)
C27 C22 Ir 114.45(8)
C24 C23 C22 121.63(12)
C25 C24 C23 120.48(12)
C26 C25 C24 119.48(12)
C25 C26 C27 120.05(13)
C22 C27 C28 115.05(10)
C26 C27 C22 121.49(12)
C26 C27 C28 123.45(11)
N3 C28 C27 113.79(10)
N3 C28 C29 120.19(11)
C29 C28 C27 126.02(11)
C30 C29 C28 119.86(12)
C29 C30 C31 119.35(12)
C32 C31 C30 118.64(13)
N3 C32 C31 122.52(12)
C36 O5 C33 109.12(12)
O5 C33 C34 105.93(12)
C33 C34 C35 101.22(13)
C36 C35 C34 101.42(13)
O5 C36 C35 106.16(12)
O6A C37 C38 110.9(10)
O6B C37 C38 100.5(9)
C37 C38 C39A 95.7(2)
C39B C38 C37 110.4(2)
C37 O6A C40A 100.7(8)
C40A C39A C38 107.3(4)
O6A C40A C39A 107.2(10)
C37 O6B C40B 110.7(9)
C38 C39B C40B 97.7(3)
O6B C40B C39B 108.3(6)

loop_
_geom_bond_atom_site_label_1
_geom_bond_atom_site_label_2
_geom_bond_distance
Ir O1 2.1452(8)
Ir N1 2.1373(10)
Ir N2 2.0349(10)
Ir N3 2.0418(10)
Ir C11 1.9894(11)
Ir C22 2.0003(12)
S O3 1.4437(10)
S O4 1.4436(10)
S C1 1.7643(15)
S C7 1.7439(12)
O1 C4 1.2890(14)
O2 C2 1.3544(14)
O2 C9 1.3780(15)
N1 C2 1.3116(15)
N1 C10 1.3968(15)
N2 C17 1.3657(15)
N2 C21 1.3479(15)
N3 C28 1.3648(16)
N3 C32 1.3458(16)
C2 C3 1.4477(16)
C3 C4 1.4333(16)
C3 C8 1.3969(16)
C4 C5 1.4307(15)
C5 C6 1.3715(17)
C6 C7 1.4032(17)
C7 C8 1.3819(16)
C9 C10 1.3391(18)
C11 C12 1.4016(16)
C11 C16 1.4185(16)
C12 C13 1.3931(17)
C13 C14 1.3933(19)
C14 C15 1.3847(18)
C15 C16 1.3965(16)
C16 C17 1.4657(17)
C17 C18 1.3942(17)
C18 C19 1.3849(18)
C19 C20 1.3914(18)
C20 C21 1.3787(17)
C22 C23 1.4026(17)
C22 C27 1.4156(16)
C23 C24 1.3929(18)
C24 C25 1.392(2)
C25 C26 1.388(2)
C26 C27 1.4000(17)
C27 C28 1.4641(17)
C28 C29 1.3960(17)
C29 C30 1.383(2)
C30 C31 1.387(2)
C31 C32 1.3815(18)
O5 C33 1.437(2)
O5 C36 1.433(2)
C33 C34 1.508(2)
C34 C35 1.522(2)
C35 C36 1.515(2)
C37 C38 1.500(3)
C37 O6A 1.426(10)
C37 O6B 1.433(10)
C38 C39A 1.596(5)
C38 C39B 1.474(5)
O6A C40A 1.433(13)
C39A C40A 1.479(7)
O6B C40B 1.445(13)
C39B C40B 1.553(7)
